data_7249738
loop_
_publ_author_name
'Lin, Na'
'Hu, Zhao-Yang'
'Zhang, Xin-Yue'
'Zhang, Yu'
'Sun, Kai-Qi'
'Lei, Xiao-Wu'
'Jing, Zhihong'
'Chen, Zhi-Wei'

_publ_section_title
;
 Zero-Dimensional Cadmium Halide with Broad Band Yellow Light Emission for
 White Light-Emitting Diodes
;
_journal_name_full CrystEngComm
_journal_paper_doi 10.1039/D4CE01174K
_journal_year 2025
_chemical_formula_moiety 'Br4 Cd, H2 O, C5 H14 N2'
_chemical_formula_sum 'C5 H16 Br4 Cd N2 O'
_chemical_formula_weight 552.24
_chemical_name_systematic (BAPPz)Cd2Br8.2H2O
_space_group_crystal_system triclinic
_space_group_IT_number 2
_space_group_name_Hall '-P 1'
_space_group_name_H-M_alt 'P -1'
_atom_sites_solution_hydrogens mixed
_atom_sites_solution_primary iterative
_audit_creation_date 2024-09-07
_audit_creation_method
;
Olex2 1.5
(compiled 2024.02.16 svn.r378c4104 for OlexSys, GUI svn.r6928)
;
_audit_update_record
;
2024-11-13 deposited with the CCDC.	2025-01-02 downloaded from the CCDC.
;
_cell_angle_alpha 86.013(2)
_cell_angle_beta 84.060(2)
_cell_angle_gamma 82.390(2)
_cell_formula_units_Z 2
_cell_length_a 7.0976(4)
_cell_length_b 9.1098(5)
_cell_length_c 11.0003(6)
_cell_measurement_reflns_used 8464
_cell_measurement_temperature 273(2)
_cell_measurement_theta_max 28.23
_cell_measurement_theta_min 2.91
_cell_volume 700.08(7)
_computing_cell_refinement 'SAINT V8.40A (Bruker, 2019)'
_computing_data_reduction 'SAINT V8.40A (Bruker, 2019)'
_computing_molecular_graphics 'Olex2 1.5 (Dolomanov et al., 2009)'
_computing_publication_material 'Olex2 1.5 (Dolomanov et al., 2009)'
_computing_structure_refinement 'SHELXL 2018/3 (Sheldrick, 2015)'
_computing_structure_solution 'olex2.solve 1.5 (Bourhis et al., 2015)'
_diffrn_ambient_temperature 273.15
_diffrn_measured_fraction_theta_full 0.995
_diffrn_measured_fraction_theta_max 0.995
_diffrn_measurement_device_type 'Bruker APEX-II CCD'
_diffrn_measurement_method '\f and \w scans'
_diffrn_radiation_type MoK\a
_diffrn_radiation_wavelength 0.71073
_diffrn_reflns_av_R_equivalents 0.0402
_diffrn_reflns_av_unetI/netI 0.0348
_diffrn_reflns_Laue_measured_fraction_full 0.995
_diffrn_reflns_Laue_measured_fraction_max 0.995
_diffrn_reflns_limit_h_max 9
_diffrn_reflns_limit_h_min -9
_diffrn_reflns_limit_k_max 12
_diffrn_reflns_limit_k_min -12
_diffrn_reflns_limit_l_max 14
_diffrn_reflns_limit_l_min -14
_diffrn_reflns_number 13809
_diffrn_reflns_point_group_measured_fraction_full 0.995
_diffrn_reflns_point_group_measured_fraction_max 0.995
_diffrn_reflns_theta_full 25.242
_diffrn_reflns_theta_max 28.269
_diffrn_reflns_theta_min 3.010
_diffrn_source_current 30.0
_diffrn_source_power 1.5
_diffrn_source_voltage 50.0
_diffrn_standards_number 0
_exptl_absorpt_coefficient_mu 12.947
_exptl_absorpt_correction_type none
_exptl_crystal_colour 'metallic yellowish gray'
_exptl_crystal_colour_lustre metallic
_exptl_crystal_colour_modifier yellowish
_exptl_crystal_colour_primary gray
_exptl_crystal_density_diffrn 2.620
_exptl_crystal_description block
_exptl_crystal_F_000 512
_exptl_crystal_size_max 0.12
_exptl_crystal_size_mid 0.11
_exptl_crystal_size_min 0.1
_refine_diff_density_max 0.619
_refine_diff_density_min -1.214
_refine_diff_density_rms 0.142
_refine_ls_extinction_method none
_refine_ls_goodness_of_fit_ref 1.078
_refine_ls_hydrogen_treatment constr
_refine_ls_matrix_type full
_refine_ls_number_parameters 144
_refine_ls_number_reflns 3467
_refine_ls_number_restraints 0
_refine_ls_restrained_S_all 1.078
_refine_ls_R_factor_all 0.0347
_refine_ls_R_factor_gt 0.0299
_refine_ls_shift/su_max 0.004
_refine_ls_shift/su_mean 0.001
_refine_ls_structure_factor_coef Fsqd
_refine_ls_weighting_details 'w=1/[\s^2^(Fo^2^)+(0.0377P)^2^+0.1869P] where P=(Fo^2^+2Fc^2^)/3'
_refine_ls_weighting_scheme calc
_refine_ls_wR_factor_gt 0.0730
_refine_ls_wR_factor_ref 0.0751
_reflns_Friedel_coverage 0.000
_reflns_number_gt 3052
_reflns_number_total 3467
_reflns_threshold_expression 'I > 2\s(I)'
_cod_data_source_file d4ce01174k2.cif
_cod_data_source_block (BAPPz)Cd2Br82H2O
_cod_database_code 7249738
_shelx_shelxl_version_number 2018/3
_shelx_space_group_comment
;
The symmetry employed for this shelxl refinement is uniquely defined
by the following loop, which should always be used as a source of
symmetry information in preference to the above space-group names.
They are only intended as comments.
;
_shelx_estimated_absorpt_t_max 0.358
_shelx_estimated_absorpt_t_min 0.306
_olex2_refinement_description
;
1. Fixed Uiso
 At 1.2 times of:
  All C(H,H) groups, All N(H) groups, All N(H,H,H) groups
 At 1.5 times of:
  All O(H,H) groups
2. Others
 Sof(Br5)=1-FVAR(1)
 Sof(Br6)=FVAR(1)
 Sof(Br2)=1-FVAR(2)
 Sof(Br1)=FVAR(2)
3.a Free rotating group:
 O1(H15,H16)
3.b Ternary CH refined with riding coordinates:
 N2(H10)
3.c Secondary CH2 refined with riding coordinates:
 C1(H4,H5), C2(H6,H7), C3(H8,H9), C4(H11,H12), C5(H13,H14)
3.d Idealised Me refined as rotating group:
 N1(H1,H2,H3)
;
_olex2_submission_special_instructions 'No special instructions were received'

loop_
_space_group_symop_operation_xyz
'x, y, z'
'-x, -y, -z'

loop_
_atom_site_label
_atom_site_type_symbol
_atom_site_fract_x
_atom_site_fract_y
_atom_site_fract_z
_atom_site_U_iso_or_equiv
_atom_site_adp_type
_atom_site_occupancy
_atom_site_site_symmetry_order
_atom_site_calc_flag
_atom_site_refinement_flags_posn
_atom_site_refinement_flags_adp
_atom_site_refinement_flags_occupancy
_atom_site_disorder_assembly
_atom_site_disorder_group
Cd1 Cd 0.03198(3) 0.34637(3) 0.25366(2) 0.0406(4) Uani 1 1 d . . . . .
Br1 Br -0.0154(8) 0.1093(5) 0.1519(6) 0.0445(6) Uani 0.75(4) 1 d . . P A 1
Br2 Br 0.011(4) 0.1136(16) 0.134(2) 0.046(2) Uani 0.25(4) 1 d . . P A 2
Br3 Br -0.07132(5) 0.30405(4) 0.48362(3) 0.0438(4) Uani 1 1 d . . . . .
Br4 Br 0.40207(5) 0.36639(4) 0.22047(3) 0.0425(4) Uani 1 1 d . . . . .
Br5 Br -0.1339(14) 0.5953(14) 0.1656(12) 0.0524(13) Uani 0.52(5) 1 d . . P A 2
Br6 Br -0.1453(12) 0.5774(9) 0.1503(8) 0.0439(8) Uani 0.48(5) 1 d . . P A 1
O1 O 0.6014(4) 0.6357(3) 0.4614(3) 0.0512(7) Uani 1 1 d G . . . .
H15 H 0.689131 0.578328 0.423722 0.077 Uiso 1 1 d G U . . .
H16 H 0.574808 0.598200 0.533081 0.077 Uiso 1 1 d G U . . .
N1 N 0.2921(4) 0.6852(3) 0.0437(3) 0.0436(8) Uani 1 1 d . . . . .
H1 H 0.312945 0.675789 -0.036738 0.052 Uiso 1 1 calc R U . . .
H2 H 0.167708 0.708961 0.064120 0.052 Uiso 1 1 calc R U . . .
H3 H 0.332551 0.599853 0.082778 0.052 Uiso 1 1 calc R U . . .
C1 C 0.3970(5) 0.8033(4) 0.0784(3) 0.0362(8) Uani 1 1 d . . . . .
H4 H 0.344908 0.898072 0.041964 0.043 Uiso 1 1 calc R U . . .
H5 H 0.530360 0.783658 0.047426 0.043 Uiso 1 1 calc R U . . .
N2 N 0.5067(4) 0.9242(3) 0.3870(2) 0.0301(6) Uani 1 1 d . . . . .
H10 H 0.515899 0.822062 0.422315 0.036 Uiso 1 1 calc R U . . .
C2 C 0.3811(5) 0.8102(4) 0.2167(3) 0.0352(7) Uani 1 1 d . . . . .
H6 H 0.249579 0.840875 0.247261 0.042 Uiso 1 1 calc R U . . .
H7 H 0.420939 0.713008 0.254172 0.042 Uiso 1 1 calc R U . . .
C3 C 0.5072(5) 0.9202(4) 0.2490(3) 0.0351(7) Uani 1 1 d . . . . .
H8 H 0.461991 1.018175 0.215155 0.042 Uiso 1 1 calc R U . . .
H9 H 0.636652 0.892812 0.213097 0.042 Uiso 1 1 calc R U . . .
C4 C 0.6732(4) 0.9927(4) 0.4196(3) 0.0352(8) Uani 1 1 d . . . . .
H11 H 0.666727 1.094028 0.385304 0.042 Uiso 1 1 calc R U . . .
H12 H 0.790823 0.937903 0.384978 0.042 Uiso 1 1 calc R U . . .
C5 C 0.6736(4) 0.9914(3) 0.5570(3) 0.0336(7) Uani 1 1 d . . . . .
H13 H 0.685078 0.889742 0.590920 0.040 Uiso 1 1 calc R U . . .
H14 H 0.782663 1.035734 0.576892 0.040 Uiso 1 1 calc R U . . .

loop_
_atom_site_aniso_label
_atom_site_aniso_U_11
_atom_site_aniso_U_22
_atom_site_aniso_U_33
_atom_site_aniso_U_23
_atom_site_aniso_U_13
_atom_site_aniso_U_12
Cd1 0.0429(4) 0.0369(4) 0.0406(4) 0.00164(10) -0.00213(11) -0.00359(11)
Br1 0.0538(10) 0.0400(7) 0.0395(11) -0.0040(5) -0.0044(7) -0.0039(7)
Br2 0.057(4) 0.035(2) 0.046(4) -0.007(2) -0.011(3) 0.008(2)
Br3 0.0508(4) 0.0407(4) 0.0389(4) -0.00132(14) 0.00254(15) -0.00806(15)
Br4 0.0396(4) 0.0454(4) 0.0408(4) 0.00354(14) 0.00099(14) -0.00574(14)
Br5 0.0450(16) 0.044(2) 0.061(2) 0.0118(16) 0.0036(13) 0.0070(12)
Br6 0.0404(8) 0.0362(12) 0.0539(13) 0.0005(9) -0.0067(9) -0.0002(7)
O1 0.0560(16) 0.0382(14) 0.0572(18) 0.0045(12) -0.0062(13) -0.0013(11)
N1 0.0529(17) 0.0491(17) 0.0311(15) -0.0029(12) -0.0072(13) -0.0124(13)
C1 0.0445(17) 0.0374(16) 0.0269(15) 0.0003(12) -0.0054(13) -0.0049(13)
N2 0.0384(13) 0.0259(12) 0.0253(13) -0.0010(9) -0.0020(10) -0.0033(9)
C2 0.0451(17) 0.0331(15) 0.0273(15) -0.0012(12) -0.0039(13) -0.0044(12)
C3 0.0452(17) 0.0335(16) 0.0256(15) -0.0019(11) 0.0002(12) -0.0038(12)
C4 0.0354(15) 0.0393(17) 0.0310(16) -0.0035(12) 0.0018(12) -0.0081(12)
C5 0.0357(15) 0.0328(15) 0.0318(16) -0.0034(12) -0.0011(12) -0.0032(12)

loop_
_atom_type_symbol
_atom_type_description
_atom_type_scat_dispersion_real
_atom_type_scat_dispersion_imag
_atom_type_scat_source
C C 0.0033 0.0016 'International Tables Vol C Tables 4.2.6.8 and 6.1.1.4'
H H 0.0000 0.0000 'International Tables Vol C Tables 4.2.6.8 and 6.1.1.4'
Br Br -0.2901 2.4595 'International Tables Vol C Tables 4.2.6.8 and 6.1.1.4'
Cd Cd -0.8075 1.2024 'International Tables Vol C Tables 4.2.6.8 and 6.1.1.4'
N N 0.0061 0.0033 'International Tables Vol C Tables 4.2.6.8 and 6.1.1.4'
O O 0.0106 0.0060 'International Tables Vol C Tables 4.2.6.8 and 6.1.1.4'

loop_
_geom_angle_atom_site_label_1
_geom_angle_atom_site_label_2
_geom_angle_atom_site_label_3
_geom_angle
_geom_angle_site_symmetry_1
_geom_angle_site_symmetry_3
_geom_angle_publ_flag
Br1 Cd1 Br3 106.43(13) . . ?
Br1 Cd1 Br4 106.02(13) . . ?
Br2 Cd1 Br4 101.3(6) . . ?
Br3 Cd1 Br2 111.6(6) . . ?
Br3 Cd1 Br4 109.865(14) . . ?
Br3 Cd1 Br5 111.4(3) . . ?
Br5 Cd1 Br2 116.1(5) . . ?
Br5 Cd1 Br4 105.7(3) . . ?
Br6 Cd1 Br1 111.2(2) . . ?
Br6 Cd1 Br3 114.6(2) . . ?
Br6 Cd1 Br4 108.37(18) . . ?
H15 O1 H16 109.5 . . ?
H1 N1 H2 109.5 . . ?
H1 N1 H3 109.5 . . ?
H2 N1 H3 109.5 . . ?
C1 N1 H1 109.5 . . ?
C1 N1 H2 109.5 . . ?
C1 N1 H3 109.5 . . ?
N1 C1 H4 109.6 . . ?
N1 C1 H5 109.6 . . ?
N1 C1 C2 110.4(3) . . ?
H4 C1 H5 108.1 . . ?
C2 C1 H4 109.6 . . ?
C2 C1 H5 109.6 . . ?
C3 N2 H10 108.3 . . ?
C4 N2 H10 108.3 . . ?
C4 N2 C3 111.2(2) . . ?
C4 N2 C5 108.9(2) . 2_676 ?
C5 N2 H10 108.3 2_676 . ?
C5 N2 C3 111.7(2) 2_676 . ?
C1 C2 H6 109.9 . . ?
C1 C2 H7 109.9 . . ?
H6 C2 H7 108.3 . . ?
C3 C2 C1 108.8(3) . . ?
C3 C2 H6 109.9 . . ?
C3 C2 H7 109.9 . . ?
N2 C3 H8 109.4 . . ?
N2 C3 H9 109.4 . . ?
C2 C3 N2 111.0(2) . . ?
C2 C3 H8 109.4 . . ?
C2 C3 H9 109.4 . . ?
H8 C3 H9 108.0 . . ?
N2 C4 H11 109.6 . . ?
N2 C4 H12 109.6 . . ?
N2 C4 C5 110.4(2) . . ?
H11 C4 H12 108.1 . . ?
C5 C4 H11 109.6 . . ?
C5 C4 H12 109.6 . . ?
N2 C5 C4 110.7(3) 2_676 . ?
N2 C5 H13 109.5 2_676 . ?
N2 C5 H14 109.5 2_676 . ?
C4 C5 H13 109.5 . . ?
C4 C5 H14 109.5 . . ?
H13 C5 H14 108.1 . . ?

loop_
_geom_bond_atom_site_label_1
_geom_bond_atom_site_label_2
_geom_bond_distance
_geom_bond_site_symmetry_2
_geom_bond_publ_flag
Cd1 Br1 2.577(5) . ?
Cd1 Br2 2.601(16) . ?
Cd1 Br3 2.5769(5) . ?
Cd1 Br4 2.6430(4) . ?
Cd1 Br5 2.587(8) . ?
Cd1 Br6 2.563(9) . ?
O1 H15 0.8503 . ?
O1 H16 0.8499 . ?
N1 H1 0.8900 . ?
N1 H2 0.8900 . ?
N1 H3 0.8900 . ?
N1 C1 1.478(4) . ?
C1 H4 0.9700 . ?
C1 H5 0.9700 . ?
C1 C2 1.519(4) . ?
N2 H10 0.9800 . ?
N2 C3 1.520(4) . ?
N2 C4 1.493(4) . ?
N2 C5 1.500(4) 2_676 ?
C2 H6 0.9700 . ?
C2 H7 0.9700 . ?
C2 C3 1.511(4) . ?
C3 H8 0.9700 . ?
C3 H9 0.9700 . ?
C4 H11 0.9700 . ?
C4 H12 0.9700 . ?
C4 C5 1.511(4) . ?
C5 H13 0.9700 . ?
C5 H14 0.9700 . ?

loop_
_geom_torsion_atom_site_label_1
_geom_torsion_atom_site_label_2
_geom_torsion_atom_site_label_3
_geom_torsion_atom_site_label_4
_geom_torsion
_geom_torsion_site_symmetry_1
_geom_torsion_site_symmetry_2
_geom_torsion_site_symmetry_3
_geom_torsion_site_symmetry_4
_geom_torsion_publ_flag
N1 C1 C2 C3 173.9(3) . . . . ?
C1 C2 C3 N2 -176.3(3) . . . . ?
N2 C4 C5 N2 -59.4(3) . . . 2_676 ?
C3 N2 C4 C5 -178.3(2) . . . . ?
C4 N2 C3 C2 161.8(3) . . . . ?
C5 N2 C3 C2 -76.4(3) 2_676 . . . ?
C5 N2 C4 C5 58.3(3) 2_676 . . . ?
